data_4117532
loop_
_publ_author_name
'Man-Rong Li'
'Umut Adem'
'Sean R. C. McMitchell'
'Zhongling Xu'
'Chris I. Thomas'
'John E. Warren'
'Duong V. Giap'
'Hongjun Niu'
'Xinming Wan'
'Robert G. Palgrave'
'Florian Schiffmann'
'Furio Cora'
'Ben Slater'
'Tim L. Burnett'
'Markys G. Cain'
'Artem M. Abakumov'
'Gustaaf van Tendeloo'
'Michael F. Thomas'
'Matthew J. Rosseinsky'
'John B. Claridge'

_publ_section_title
;
 A Polar Corundum Oxide Displaying Weak Ferromagnetism at Room Temperature
;
_journal_name_full 'Journal of the American Chemical Society'
_journal_page_first 3737
_journal_page_last 3747
_journal_paper_doi 10.1021/ja208395z
_journal_volume 134
_journal_year 2012
_chemical_formula_sum 'Fe0.33 O Sc0.33'
_chemical_formula_weight 49.60
_space_group_IT_number 161
_symmetry_cell_setting trigonal
_symmetry_space_group_name_Hall 'R 3 -2"c'
_symmetry_space_group_name_H-M 'R 3 c :H'
_audit_author_name 'John Claridge'
_audit_creation_date 2011-06-24T14:12
_audit_creation_method 'from EXP file using GSAS2CIF'
_audit_update_record ' 2011-06-24T14:12  Initial CIF as created by GSAS2CIF'
_cell_angle_alpha 90.0
_cell_angle_beta 90.0
_cell_angle_gamma 120.0
_cell_formula_units_Z 18
_cell_length_a 5.202475(4)
_cell_length_b 5.202475
_cell_length_c 14.01449(11)
_cell_volume 328.494(3)
_computing_structure_refinement GSAS
_diffrn_radiation_probe neutron
_exptl_absorpt_correction_T_max 0.96728
_exptl_absorpt_correction_T_min 0.80349
_exptl_absorpt_process_details
;   GSAS Absorption/surface roughness correction: function number 0
 Debye-Scherrer absorption correction
Term (= MU.r/wave) =     0.21758E-01
Correction is not refined.
;
_pd_block_id 2011-06-24T14:12|SAFE_NEUTRON_FINAL_S_phase1|John_Claridge||
_pd_calc_method 'Rietveld Refinement'
_pd_meas_2theta_fixed 145.00
_pd_meas_number_of_points 16465
_pd_phase_name 'from /Users/john/Documents/Work/SFO/sfo_60min-ish/SFO.cif'
_pd_proc_info_datetime 2011-06-24T14:12:27
_pd_proc_ls_background_function
;   GSAS Background function number 1 with 12 terms.
 Shifted Chebyshev function of 1st kind
      1:   0.273658     2:  -9.805670E-02 3:   9.481510E-03 4:  -1.770700E-02
      5:   1.123820E-02 6:  -8.159350E-03 7:   1.380600E-04 8:  -1.501290E-02
      9:  -7.039100E-0310:   1.813460E-0311:   3.527100E-0312:  -1.697190E-02
;
_pd_proc_ls_prof_R_factor 0.1237
_pd_proc_ls_prof_wR_expected 0.0391
_pd_proc_ls_prof_wR_factor 0.0614
_pd_proc_number_of_points 16465
_refine_ls_goodness_of_fit_all 1.03
_refine_ls_matrix_type full
_refine_ls_number_parameters 43
_refine_ls_number_restraints 0
_refine_ls_R_Fsqd_factor 0.09820
_refine_ls_shift/su_max 0.06
_refine_ls_shift/su_mean 0.01
_reflns_d_resolution_high 0.438
_reflns_d_resolution_low 7.007
_reflns_limit_h_max 10
_reflns_limit_h_min 0
_reflns_limit_k_max 6
_reflns_limit_k_min -5
_reflns_limit_l_max 32
_reflns_limit_l_min -32
_reflns_number_total 3142
_cod_data_source_file ja208395z_si_001_1.cif
_cod_data_source_block SAFE_NEUTRON_FINAL_S
_cod_original_cell_volume 328.4940(30)
_cod_original_sg_symbol_H-M 'R 3 c'
_cod_database_code 4117532
_cod_database_fobs_code 4117532
_gsas_exptl_extinct_corr_t_min 1.00000
_gsas_exptl_extinct_corr_t_max 1.00000

loop_
_symmetry_equiv_pos_site_id
_symmetry_equiv_pos_as_xyz
1 +x,+y,+z
2 -y,x-y,+z
3 y-x,-x,+z
4 y-x,+y,+z+1/2
5 -y,-x,+z+1/2
6 +x,x-y,+z+1/2
101 +x+1/3,+y+2/3,+z+2/3
102 -y+1/3,x-y+2/3,+z+2/3
103 y-x+1/3,-x+2/3,+z+2/3
104 y-x+1/3,+y+2/3,+z+1/6
105 -y+1/3,-x+2/3,+z+1/6
106 +x+1/3,x-y+2/3,+z+1/6
201 +x+2/3,+y+1/3,+z+1/3
202 -y+2/3,x-y+1/3,+z+1/3
203 y-x+2/3,-x+1/3,+z+1/3
204 y-x+2/3,+y+1/3,+z+5/6
205 -y+2/3,-x+1/3,+z+5/6
206 +x+2/3,x-y+1/3,+z+5/6

loop_
_atom_site_type_symbol
_atom_site_label
_atom_site_fract_x
_atom_site_fract_y
_atom_site_fract_z
_atom_site_occupancy
_atom_site_thermal_displace_type
_atom_site_U_iso_or_equiv
_atom_site_symmetry_multiplicity
Sc Sc1 0.0 0.0 0.04768(5) 0.46 Uiso 0.00362(32) 6
Fe Fe1 0.0 0.0 0.2579 0.46 Uiso 0.0053(4) 6
O O1 0.3423(4) -0.02607(23) 0.81757(23) 1.0 Uiso 0.00486(10) 18
Fe Fe2 0.0 0.0 0.04768(5) 0.54 Uiso 0.00362(32) 6
Sc Sc2 0.0 0.0 0.2579 0.54 Uiso 0.0053(4) 6

loop_
_atom_type_symbol
_atom_type_scat_length_neutron
_atom_type_scat_source
_atom_type_number_in_cell
Sc+3 1.2290 International_Tables_Vol_C 6.0
Fe+3 0.9450 International_Tables_Vol_C 6.0
O 0.5803 International_Tables_Vol_C 18.0

loop_
_geom_angle_atom_site_label_1
_geom_angle_atom_site_label_2
_geom_angle_atom_site_label_3
_geom_angle
_geom_angle_site_symmetry_1
_geom_angle_site_symmetry_3
_geom_angle_publ_flag
O1 Sc1 O1 101.65(10) 104_544 105_554 n
O1 Sc1 O1 101.65(10) 104_544 106_444 n
O1 Sc1 O1 163.64(14) 104_544 201_454 n
O1 Sc1 O1 86.36(4) 104_544 202_444 n
O1 Sc1 O1 90.475(27) 104_544 203_554 n
O1 Sc1 Sc2 116.47(8) 104_543 1_555 n
O1 Sc1 Sc2 45.03(7) 104_543 204_444 n
O1 Sc1 Sc2 143.77(4) 104_543 204_454 n
O1 Sc1 Sc2 99.577(32) 104_543 204_554 n
O1 Sc1 O1 101.65(10) 105_554 106_444 n
O1 Sc1 O1 90.475(27) 105_554 201_454 n
O1 Sc1 O1 163.64(14) 105_554 202_444 n
O1 Sc1 O1 86.36(4) 105_554 203_554 n
O1 Sc1 Sc2 116.47(8) 105_553 1_555 n
O1 Sc1 Sc2 143.77(4) 105_553 204_444 n
O1 Sc1 Sc2 99.577(32) 105_553 204_454 n
O1 Sc1 Sc2 45.03(7) 105_553 204_554 n
O1 Sc1 O1 86.36(4) 106_444 201_454 n
O1 Sc1 O1 90.475(27) 106_444 202_444 n
O1 Sc1 O1 163.64(14) 106_444 203_554 n
O1 Sc1 Sc2 116.47(8) 106_443 1_555 n
O1 Sc1 Sc2 99.578(32) 106_443 204_444 n
O1 Sc1 Sc2 45.03(7) 106_443 204_454 n
O1 Sc1 Sc2 143.77(4) 106_443 204_554 n
O1 Sc1 O1 79.27(10) 201_454 202_444 n
O1 Sc1 O1 79.27(10) 201_454 203_554 n
O1 Sc1 Sc2 47.44(6) 201_454 1_555 n
O1 Sc1 Sc2 119.97(6) 201_454 204_444 n
O1 Sc1 Sc2 41.38(6) 201_454 204_454 n
O1 Sc1 Sc2 81.18(5) 201_454 204_554 n
O1 Sc1 O1 79.27(10) 202_444 203_554 n
O1 Sc1 Sc2 47.44(6) 202_444 1_555 n
O1 Sc1 Sc2 41.38(6) 202_444 204_444 n
O1 Sc1 Sc2 81.18(5) 202_444 204_454 n
O1 Sc1 Sc2 119.97(6) 202_444 204_554 n
O1 Sc1 Sc2 47.44(6) 203_554 1_555 n
O1 Sc1 Sc2 81.18(5) 203_554 204_444 n
O1 Sc1 Sc2 119.97(6) 203_554 204_454 n
O1 Sc1 Sc2 41.38(6) 203_554 204_554 n
Sc2 Sc1 Sc2 78.512(13) 1_555 204_444 n
Sc2 Sc1 Sc2 78.512(13) 1_555 204_454 n
Sc2 Sc1 Sc2 78.512(13) 1_555 204_554 n
Sc2 Sc1 Sc2 116.136(8) 204_444 204_454 n
Sc2 Sc1 Sc2 116.136(8) 204_444 204_554 n
Sc2 Sc1 Sc2 116.136(8) 204_454 204_554 n
O1 Fe1 O1 104.24(9) 4_554 5_554 n
O1 Fe1 O1 104.24(9) 4_554 6_554 n
O1 Fe1 O1 104.24(9) 5_554 6_554 n
Sc1 O1 Sc1 133.96(9) 101_545 204_555 n
Sc1 O1 Fe1 94.54(12) 101_545 4_555 n
Sc1 O1 Fe2 0.0 101_545 101_545 n
Sc1 O1 Fe2 133.96(9) 101_545 204_555 n
Sc1 O1 Sc2 94.54(12) 101_545 4_555 n
Sc1 O1 Sc2 86.138(22) 101_545 101_545 n
Sc1 O1 Fe1 118.660(24) 204_555 4_555 n
Sc1 O1 Fe2 133.96(9) 204_555 101_545 n
Sc1 O1 Fe2 0.0 204_555 204_555 n
Sc1 O1 Sc2 118.660(24) 204_555 4_555 n
Sc1 O1 Sc2 94.53(12) 204_555 101_545 n
Fe1 O1 Fe2 94.54(12) 4_555 101_545 n
Fe1 O1 Fe2 118.660(24) 4_555 204_555 n
Fe1 O1 Sc2 0.0 4_555 4_555 n
Fe1 O1 Sc2 129.43(9) 4_555 101_545 n
Fe2 O1 Fe2 133.96(9) 101_545 204_555 n
Fe2 O1 Sc2 94.54(12) 101_545 4_555 n
Fe2 O1 Sc2 86.138(22) 101_545 101_545 n
Fe2 O1 Sc2 118.660(24) 204_555 4_555 n
Fe2 O1 Sc2 94.53(12) 204_555 101_545 n
Sc2 O1 Sc2 129.43(9) 4_555 101_545 n
O1 Fe2 O1 101.65(10) 104_544 105_554 n
O1 Fe2 O1 101.65(10) 104_544 106_444 n
O1 Fe2 O1 163.64(14) 104_544 201_454 n
O1 Fe2 O1 86.36(4) 104_544 202_444 n
O1 Fe2 O1 90.475(27) 104_544 203_554 n
O1 Fe2 O1 101.65(10) 105_554 106_444 n
O1 Fe2 O1 90.475(27) 105_554 201_454 n
O1 Fe2 O1 163.64(14) 105_554 202_444 n
O1 Fe2 O1 86.36(4) 105_554 203_554 n
O1 Fe2 O1 86.36(4) 106_444 201_454 n
O1 Fe2 O1 90.475(27) 106_444 202_444 n
O1 Fe2 O1 163.64(14) 106_444 203_554 n
O1 Fe2 O1 79.27(10) 201_454 202_444 n
O1 Fe2 O1 79.27(10) 201_454 203_554 n
O1 Fe2 O1 79.27(10) 202_444 203_554 n
Sc1 Sc2 Sc1 78.512(13) 1_555 104_445 n
Sc1 Sc2 Sc1 78.512(13) 1_555 104_545 n
Sc1 Sc2 Sc1 78.512(13) 1_555 104_555 n
Sc1 Sc2 O1 114.30(8) 1_555 4_554 n
Sc1 Sc2 O1 114.30(8) 1_555 5_554 n
Sc1 Sc2 O1 114.30(8) 1_555 6_554 n
Sc1 Sc2 O1 46.42(6) 1_555 201_454 n
Sc1 Sc2 O1 46.42(6) 1_555 202_444 n
Sc1 Sc2 O1 46.42(6) 1_555 203_554 n
Sc1 Sc2 Sc1 116.136(8) 104_445 104_545 n
Sc1 Sc2 Sc1 116.136(8) 104_445 104_555 n
Sc1 Sc2 O1 44.08(6) 104_445 4_554 n
Sc1 Sc2 O1 97.966(33) 104_445 5_554 n
Sc1 Sc2 O1 145.65(4) 104_445 6_554 n
Sc1 Sc2 O1 83.16(5) 104_445 201_454 n
Sc1 Sc2 O1 40.45(6) 104_445 202_444 n
Sc1 Sc2 O1 117.91(5) 104_445 203_554 n
Sc1 Sc2 Sc1 116.136(8) 104_545 104_555 n
Sc1 Sc2 O1 145.65(4) 104_545 4_554 n
Sc1 Sc2 O1 44.08(6) 104_545 5_554 n
Sc1 Sc2 O1 97.966(33) 104_545 6_554 n
Sc1 Sc2 O1 117.91(5) 104_545 201_454 n
Sc1 Sc2 O1 83.16(5) 104_545 202_444 n
Sc1 Sc2 O1 40.45(6) 104_545 203_554 n
Sc1 Sc2 O1 97.966(33) 104_555 4_554 n
Sc1 Sc2 O1 145.65(4) 104_555 5_554 n
Sc1 Sc2 O1 44.08(6) 104_555 6_554 n
Sc1 Sc2 O1 40.45(6) 104_555 201_454 n
Sc1 Sc2 O1 117.91(5) 104_555 202_444 n
Sc1 Sc2 O1 83.16(5) 104_555 203_554 n
O1 Sc2 O1 104.24(9) 4_554 5_554 n
O1 Sc2 O1 104.24(9) 4_554 6_554 n
O1 Sc2 O1 90.330(31) 4_554 201_454 n
O1 Sc2 O1 84.49(4) 4_554 202_444 n
O1 Sc2 O1 160.26(14) 4_554 203_554 n
O1 Sc2 O1 104.24(9) 5_554 6_554 n
O1 Sc2 O1 160.26(14) 5_554 201_454 n
O1 Sc2 O1 90.330(31) 5_554 202_444 n
O1 Sc2 O1 84.49(4) 5_554 203_554 n
O1 Sc2 O1 84.49(4) 6_554 201_454 n
O1 Sc2 O1 160.26(14) 6_554 202_444 n
O1 Sc2 O1 90.330(31) 6_554 203_554 n
O1 Sc2 O1 77.71(9) 201_454 202_444 n
O1 Sc2 O1 77.71(9) 201_454 203_554 n
O1 Sc2 O1 77.71(9) 202_444 203_554 n

loop_
_geom_bond_atom_site_label_1
_geom_bond_atom_site_label_2
_geom_bond_distance
_geom_bond_site_symmetry_2
_geom_bond_publ_flag
Sc1 Fe1 2.9462(7) 1_555 n
Sc1 Fe1 3.06505(14) 204_444 n
Sc1 Fe1 3.06505(14) 204_454 n
Sc1 Fe1 3.06505(14) 204_554 n
Sc1 O1 1.9947(21) 104_544 n
Sc1 O1 1.9947(21) 105_554 n
Sc1 O1 1.9947(21) 106_444 n
Sc1 O1 2.1391(22) 201_454 n
Sc1 O1 2.1391(22) 202_444 n
Sc1 O1 2.1391(22) 203_554 n
Sc1 Sc2 2.9462(7) 1_555 n
Sc1 Sc2 3.46390(35) 101_444 n
Sc1 Sc2 3.46390(35) 101_544 n
Sc1 Sc2 3.46390(35) 101_554 n
Sc1 Sc2 3.06505(14) 204_444 n
Sc1 Sc2 3.06505(14) 204_454 n
Sc1 Sc2 3.06505(14) 204_554 n
Fe1 Sc1 2.9462(7) 1_555 n
Fe1 Sc1 3.06505(14) 104_445 n
Fe1 Sc1 3.06505(14) 104_545 n
Fe1 Sc1 3.06505(14) 104_555 n
Fe1 O1 2.0325(20) 4_554 n
Fe1 O1 2.0325(20) 5_554 n
Fe1 O1 2.0325(20) 6_554 n
Fe1 O1 2.1751(22) 201_454 n
Fe1 O1 2.1751(22) 202_444 n
Fe1 O1 2.1751(22) 203_554 n
O1 Sc1 2.1391(22) 101_545 n
O1 Sc1 1.9947(21) 204_555 n
O1 Fe1 2.0325(20) 4_555 n
O1 Fe1 2.1751(22) 101_545 n
O1 Fe2 2.1391(22) 101_545 n
O1 Fe2 1.9947(21) 204_555 n
O1 Sc2 2.0325(20) 4_555 n
O1 Sc2 2.1751(22) 101_545 n
Fe2 O1 1.9947(21) 104_544 n
Fe2 O1 1.9947(21) 105_554 n
Fe2 O1 1.9947(21) 106_444 n
Fe2 O1 2.1391(22) 201_454 n
Fe2 O1 2.1391(22) 202_444 n
Fe2 O1 2.1391(22) 203_554 n
Fe2 Sc2 2.9462(7) 1_555 n
Fe2 Sc2 3.06505(14) 204_444 n
Fe2 Sc2 3.06505(14) 204_454 n
Fe2 Sc2 3.06505(14) 204_554 n
Sc2 Sc1 2.9462(7) 1_555 n
Sc2 Sc1 3.06505(14) 104_445 n
Sc2 Sc1 3.06505(14) 104_545 n
Sc2 Sc1 3.06505(14) 104_555 n
Sc2 Sc1 3.46390(35) 201_445 n
Sc2 Sc1 3.46390(35) 201_455 n
Sc2 Sc1 3.46390(35) 201_555 n
Sc2 O1 2.0325(20) 4_554 n
Sc2 O1 2.0325(20) 5_554 n
Sc2 O1 2.0325(20) 6_554 n
Sc2 O1 2.1751(22) 201_454 n
Sc2 O1 2.1751(22) 202_444 n
Sc2 O1 2.1751(22) 203_554 n
Sc2 Fe2 2.9462(7) 1_555 n
Sc2 Fe2 3.06505(14) 104_445 n
Sc2 Fe2 3.06505(14) 104_545 n
Sc2 Fe2 3.06505(14) 104_555 n

loop_
_pd_block_diffractogram_id
2011-06-24T14:12|SAFE_NEUTRON_FINAL_S_H_01|John_Claridge|POLARIS
2011-06-24T14:12|SAFE_NEUTRON_FINAL_S_H_02|John_Claridge|POLARIS
2011-06-24T14:12|SAFE_NEUTRON_FINAL_S_H_03|John_Claridge|POLARIS
